data_7720820
loop_
_publ_author_name
'Kramer, Wesley W.'
'Sheridan, Thomas R.'
'P&#xe9;rez-V&#xe1;zquez, Jorge'
'Boivin, Christophe A.'
'Browne, Amanda M.'
'Logan, Catherine G.'
'Sanders, Brian C.'

_publ_section_title
;
 Pendant-cation assisted spontaneous axial halide substitution in group 7
 M(L)(CO)<sub>3</sub>X complexes.
;
_journal_issue 13
_journal_name_full 'Dalton transactions (Cambridge, England : 2003)'
_journal_page_first 5197
_journal_page_last 5209
_journal_paper_doi 10.1039/d5dt02433a
_journal_volume 55
_journal_year 2026
_chemical_formula_moiety 'C21H28BrReN4O32+ 2(F6P-) 0.5(H3C2N)'
_chemical_formula_sum 'C22 H29.5 Cl F12 N4.5 O3 P2 Re'
_chemical_formula_weight 916.59
_space_group_crystal_system monoclinic
_space_group_IT_number 14
_space_group_name_Hall '-P 2ybc'
_space_group_name_H-M_alt 'P 1 21/c 1'
_atom_sites_solution_hydrogens geom
_atom_sites_solution_primary direct
_atom_sites_solution_secondary difmap
_audit_creation_method SHELXL-2016/6
_audit_update_record
;
2025-10-15 deposited with the CCDC.	2026-01-06 downloaded from the CCDC.
;
_cell_angle_alpha 90
_cell_angle_beta 96.113(3)
_cell_angle_gamma 90
_cell_formula_units_Z 4
_cell_length_a 18.1497(10)
_cell_length_b 13.5754(9)
_cell_length_c 12.6756(8)
_cell_measurement_reflns_used 9864
_cell_measurement_temperature 100(2)
_cell_measurement_theta_max 35.76
_cell_measurement_theta_min 2.55
_cell_volume 3105.4(3)
_computing_cell_refinement 'SAINT v8.38A (Bruker-AXS, 2013)'
_computing_data_collection 'APEX3 v2017.3-0 (Bruker-AXS, 2017)'
_computing_data_reduction 'SAINT v8.38A (Bruker-AXS, 2013)'
_computing_molecular_graphics 'Bruker SHELXTL'
_computing_publication_material 'Bruker SHELXTL'
_computing_structure_refinement 'SHELXL-2016/6 (Sheldrick, 2016)'
_computing_structure_solution 'SHELXS-2013/1 (Sheldrick, 2013)'
_diffrn_ambient_temperature 100(2)
_diffrn_detector_area_resol_mean 7.69
_diffrn_measured_fraction_theta_full 0.998
_diffrn_measured_fraction_theta_max 0.988
_diffrn_measurement_device_type 'Bruker D8 VENTURE Kappa Duo PHOTON II CPAD'
_diffrn_measurement_method '\f and \w scans'
_diffrn_radiation_type MoK\a
_diffrn_radiation_wavelength 0.71073
_diffrn_reflns_av_R_equivalents 0.0384
_diffrn_reflns_av_unetI/netI 0.0502
_diffrn_reflns_Laue_measured_fraction_full 0.998
_diffrn_reflns_Laue_measured_fraction_max 0.988
_diffrn_reflns_limit_h_max 30
_diffrn_reflns_limit_h_min -23
_diffrn_reflns_limit_k_max 15
_diffrn_reflns_limit_k_min -22
_diffrn_reflns_limit_l_max 21
_diffrn_reflns_limit_l_min -21
_diffrn_reflns_number 42554
_diffrn_reflns_point_group_measured_fraction_full 0.998
_diffrn_reflns_point_group_measured_fraction_max 0.988
_diffrn_reflns_theta_full 25.242
_diffrn_reflns_theta_max 36.321
_diffrn_reflns_theta_min 2.257
_diffrn_source 'I\mS HB micro-focus sealed tube'
_exptl_absorpt_coefficient_mu 4.209
_exptl_absorpt_correction_T_max 0.7471
_exptl_absorpt_correction_T_min 0.6427
_exptl_absorpt_correction_type multi-scan
_exptl_absorpt_process_details 'SADABS-2016/2 (Sheldrick, 2014)'
_exptl_crystal_colour orange
_exptl_crystal_density_diffrn 1.961
_exptl_crystal_density_method 'not measured'
_exptl_crystal_description Block
_exptl_crystal_F_000 1788
_exptl_crystal_recrystallization_method 'Re-crystallisation from solvent: Et2O/MeCN'
_exptl_crystal_size_max 0.100
_exptl_crystal_size_mid 0.100
_exptl_crystal_size_min 0.050
_refine_diff_density_max 4.880
_refine_diff_density_min -2.659
_refine_diff_density_rms 0.155
_refine_ls_extinction_method none
_refine_ls_goodness_of_fit_ref 1.037
_refine_ls_hydrogen_treatment constr
_refine_ls_matrix_type full
_refine_ls_number_parameters 431
_refine_ls_number_reflns 14868
_refine_ls_number_restraints 0
_refine_ls_restrained_S_all 1.037
_refine_ls_R_factor_all 0.0700
_refine_ls_R_factor_gt 0.0442
_refine_ls_shift/su_max 0.001
_refine_ls_shift/su_mean 0.000
_refine_ls_structure_factor_coef Fsqd
_refine_ls_weighting_details 'w=1/[\s^2^(Fo^2^)+(0.0306P)^2^+7.3261P] where P=(Fo^2^+2Fc^2^)/3'
_refine_ls_weighting_scheme calc
_refine_ls_wR_factor_gt 0.0897
_refine_ls_wR_factor_ref 0.1007
_reflns_Friedel_coverage 0.000
_reflns_number_gt 10894
_reflns_number_total 14868
_reflns_threshold_expression 'I > 2\s(I)'
_cod_data_source_file d5dt02433a2.cif
_cod_data_source_block V18105
_cod_original_sg_symbol_H-M 'P 21/c'
_cod_original_formula_sum 'C22 H29.50 Cl F12 N4.50 O3 P2 Re'
_cod_database_code 7720820
_shelx_shelxl_version_number 2016/6
_shelx_space_group_comment
; 
The symmetry employed for this shelxl refinement is uniquely defined 
by the following loop, which should always be used as a source of 
symmetry information in preference to the above space-group names. 
They are only intended as comments. 
;
_shelx_estimated_absorpt_t_min 0.678
_shelx_estimated_absorpt_t_max 0.817

loop_
_space_group_symop_operation_xyz
'x, y, z'
'-x, y+1/2, -z+1/2'
'-x, -y, -z'
'x, -y-1/2, z-1/2'

loop_
_atom_site_label
_atom_site_type_symbol
_atom_site_fract_x
_atom_site_fract_y
_atom_site_fract_z
_atom_site_U_iso_or_equiv
_atom_site_adp_type
_atom_site_occupancy
_atom_site_site_symmetry_order
_atom_site_calc_flag
_atom_site_refinement_flags_posn
_atom_site_refinement_flags_adp
_atom_site_refinement_flags_occupancy
_atom_site_disorder_assembly
_atom_site_disorder_group
Cl1 Cl 0.44960(6) 0.76764(10) 0.46096(8) 0.0463(3) Uani 1 1 d . . . . .
Re1 Re 0.39046(2) 0.69741(2) 0.29150(2) 0.02597(4) Uani 1 1 d . . . . .
N1 N 0.28995(15) 0.7180(2) 0.3688(2) 0.0275(6) Uani 1 1 d . . . . .
C1 C 0.24889(19) 0.8000(3) 0.3629(3) 0.0316(8) Uani 1 1 d . . . . .
H1 H 0.259538 0.849942 0.314198 0.038 Uiso 1 1 calc R U . . .
C2 C 0.19157(19) 0.8152(3) 0.4247(3) 0.0281(7) Uani 1 1 d . . . . .
H2 H 0.163992 0.874821 0.418898 0.034 Uiso 1 1 calc R U . . .
C3 C 0.17473(17) 0.7425(2) 0.4955(2) 0.0218(5) Uani 1 1 d . . . . .
C11 C 0.11667(18) 0.7576(2) 0.5708(3) 0.0233(6) Uani 1 1 d . . . . .
H11A H 0.117537 0.827527 0.592961 0.028 Uiso 1 1 calc R U . . .
H11B H 0.130039 0.717238 0.635017 0.028 Uiso 1 1 calc R U . . .
N3 N 0.03841(15) 0.7313(2) 0.5255(2) 0.0260(6) Uani 1 1 d . . . . .
C13 C 0.0116(3) 0.7980(4) 0.4360(4) 0.0507(12) Uani 1 1 d . . . . .
H13A H 0.044826 0.793327 0.380181 0.076 Uiso 1 1 calc R U . . .
H13B H 0.010823 0.866043 0.461779 0.076 Uiso 1 1 calc R U . . .
H13C H -0.038577 0.778498 0.407314 0.076 Uiso 1 1 calc R U . . .
C14 C -0.0091(3) 0.7445(4) 0.6140(4) 0.0507(12) Uani 1 1 d . . . . .
H14A H -0.060716 0.729769 0.588362 0.076 Uiso 1 1 calc R U . . .
H14B H -0.005271 0.812734 0.639401 0.076 Uiso 1 1 calc R U . . .
H14C H 0.007745 0.699763 0.672332 0.076 Uiso 1 1 calc R U . . .
C15 C 0.0337(2) 0.6274(3) 0.4893(3) 0.0364(8) Uani 1 1 d . . . . .
H15A H 0.051855 0.583939 0.548065 0.055 Uiso 1 1 calc R U . . .
H15B H 0.064067 0.618576 0.430505 0.055 Uiso 1 1 calc R U . . .
H15C H -0.017977 0.611076 0.465233 0.055 Uiso 1 1 calc R U . . .
C4 C 0.21690(16) 0.6573(2) 0.5012(2) 0.0209(5) Uani 1 1 d . . . . .
H4 H 0.206754 0.606220 0.548857 0.025 Uiso 1 1 calc R U . . .
C5 C 0.27412(16) 0.6463(2) 0.4373(2) 0.0218(6) Uani 1 1 d . . . . .
C6 C 0.32215(17) 0.5587(2) 0.4412(2) 0.0225(6) Uani 1 1 d . . . . .
C7 C 0.30952(17) 0.4759(2) 0.5006(2) 0.0220(6) Uani 1 1 d . . . . .
H7 H 0.268213 0.473880 0.540684 0.026 Uiso 1 1 calc R U . . .
C8 C 0.35717(17) 0.3959(3) 0.5015(3) 0.0238(6) Uani 1 1 d . . . . .
C16 C 0.3449(2) 0.3070(2) 0.5685(3) 0.0259(6) Uani 1 1 d . . . . .
H16A H 0.321186 0.328551 0.631436 0.031 Uiso 1 1 calc R U . . .
H16B H 0.393625 0.278149 0.594049 0.031 Uiso 1 1 calc R U . . .
N4 N 0.29733(18) 0.2281(2) 0.5113(2) 0.0302(6) Uani 1 1 d . . . . .
C18 C 0.2248(2) 0.2672(3) 0.4655(4) 0.0423(10) Uani 1 1 d . . . . .
H18A H 0.231776 0.309635 0.404889 0.063 Uiso 1 1 calc R U . . .
H18B H 0.202458 0.305474 0.519489 0.063 Uiso 1 1 calc R U . . .
H18C H 0.191961 0.212315 0.441981 0.063 Uiso 1 1 calc R U . . .
C19 C 0.2850(4) 0.1492(3) 0.5914(4) 0.0633(17) Uani 1 1 d . . . . .
H19A H 0.257279 0.176843 0.646677 0.095 Uiso 1 1 calc R U . . .
H19B H 0.332953 0.124576 0.623592 0.095 Uiso 1 1 calc R U . . .
H19C H 0.256717 0.094854 0.555879 0.095 Uiso 1 1 calc R U . . .
C20 C 0.3365(2) 0.1828(3) 0.4251(3) 0.0376(9) Uani 1 1 d . . . . .
H20A H 0.306659 0.128563 0.392334 0.056 Uiso 1 1 calc R U . . .
H20B H 0.384799 0.157567 0.455224 0.056 Uiso 1 1 calc R U . . .
H20C H 0.343716 0.232706 0.371224 0.056 Uiso 1 1 calc R U . . .
C9 C 0.41739(19) 0.4027(3) 0.4417(3) 0.0333(8) Uani 1 1 d . . . . .
H9 H 0.451952 0.350176 0.441390 0.040 Uiso 1 1 calc R U . . .
C10 C 0.4259(2) 0.4866(3) 0.3833(4) 0.0379(9) Uani 1 1 d . . . . .
H10 H 0.466390 0.490084 0.341852 0.046 Uiso 1 1 calc R U . . .
N2 N 0.37992(15) 0.5633(2) 0.3822(2) 0.0291(6) Uani 1 1 d . . . . .
C21 C 0.3405(2) 0.6372(3) 0.1642(3) 0.0334(8) Uani 1 1 d . . . . .
O1 O 0.31399(17) 0.6018(3) 0.0914(3) 0.0478(8) Uani 1 1 d . . . . .
C22 C 0.4841(2) 0.6686(3) 0.2425(3) 0.0318(7) Uani 1 1 d . . . . .
O2 O 0.54127(15) 0.6499(3) 0.2169(2) 0.0434(7) Uani 1 1 d . . . . .
C23 C 0.3940(2) 0.8220(3) 0.2201(3) 0.0304(7) Uani 1 1 d . . . . .
O3 O 0.39695(16) 0.8981(2) 0.1802(2) 0.0404(7) Uani 1 1 d . . . . .
P1 P 0.12981(6) 0.47765(7) 0.24376(7) 0.02889(18) Uani 1 1 d . . . . .
F11 F 0.04265(17) 0.4714(3) 0.2324(3) 0.0846(12) Uani 1 1 d . . . . .
F12 F 0.1259(2) 0.59328(19) 0.2653(2) 0.0632(9) Uani 1 1 d . . . . .
F13 F 0.13220(17) 0.4609(2) 0.36943(18) 0.0479(6) Uani 1 1 d . . . . .
F14 F 0.1292(2) 0.4962(2) 0.11976(19) 0.0624(9) Uani 1 1 d . . . . .
F15 F 0.13323(16) 0.36221(18) 0.2242(2) 0.0463(6) Uani 1 1 d . . . . .
F16 F 0.21831(15) 0.4807(2) 0.2579(2) 0.0572(8) Uani 1 1 d . . . . .
P2 P 0.15960(5) 0.44409(6) 0.73202(6) 0.02254(16) Uani 1 1 d . . . . .
F21 F 0.08358(14) 0.38796(19) 0.7370(2) 0.0432(6) Uani 1 1 d . . . . .
F22 F 0.17299(15) 0.44745(17) 0.85853(16) 0.0387(5) Uani 1 1 d . . . . .
F23 F 0.11871(13) 0.54885(16) 0.73181(17) 0.0328(5) Uani 1 1 d . . . . .
F24 F 0.14656(11) 0.44196(16) 0.60420(15) 0.0279(4) Uani 1 1 d . . . . .
F25 F 0.20272(15) 0.34110(17) 0.73064(18) 0.0387(5) Uani 1 1 d . . . . .
F26 F 0.23690(12) 0.49974(18) 0.72488(18) 0.0366(5) Uani 1 1 d . . . . .
N1S N 0.4426(8) 0.4104(13) 0.1694(12) 0.108(6) Uani 0.5 1 d . . P A -1
C11S C 0.4731(10) 0.4472(11) 0.1112(14) 0.077(4) Uani 0.5 1 d . . P A -1
C12S C 0.5197(17) 0.4856(11) 0.0412(18) 0.153(11) Uani 0.5 1 d . . P A -1
H12A H 0.570413 0.489231 0.076474 0.230 Uiso 0.5 1 calc R U P A -1
H12B H 0.502899 0.551770 0.019121 0.230 Uiso 0.5 1 calc R U P A -1
H12C H 0.518775 0.442885 -0.021239 0.230 Uiso 0.5 1 calc R U P A -1

loop_
_atom_site_aniso_label
_atom_site_aniso_U_11
_atom_site_aniso_U_22
_atom_site_aniso_U_33
_atom_site_aniso_U_23
_atom_site_aniso_U_13
_atom_site_aniso_U_12
Cl1 0.0377(5) 0.0714(8) 0.0288(4) 0.0013(5) -0.0007(4) 0.0247(5)
Re1 0.01924(6) 0.03321(7) 0.02641(6) 0.01022(5) 0.00685(4) -0.00032(5)
N1 0.0209(12) 0.0327(15) 0.0298(14) 0.0144(11) 0.0066(10) 0.0032(10)
C1 0.0258(15) 0.0311(17) 0.0393(19) 0.0174(15) 0.0094(14) 0.0059(13)
C2 0.0261(15) 0.0257(16) 0.0326(17) 0.0087(13) 0.0041(13) 0.0042(12)
C3 0.0200(13) 0.0239(14) 0.0211(13) 0.0016(11) 0.0008(10) -0.0002(11)
C11 0.0251(14) 0.0230(14) 0.0221(14) -0.0043(11) 0.0031(11) -0.0006(11)
N3 0.0216(12) 0.0305(14) 0.0266(13) -0.0005(11) 0.0062(10) 0.0063(11)
C13 0.034(2) 0.057(3) 0.059(3) 0.025(2) -0.0026(19) 0.013(2)
C14 0.037(2) 0.068(3) 0.052(3) -0.016(2) 0.026(2) 0.002(2)
C15 0.0265(17) 0.034(2) 0.047(2) -0.0136(17) -0.0046(15) -0.0004(14)
C4 0.0197(13) 0.0229(14) 0.0203(13) 0.0056(10) 0.0034(10) 0.0017(10)
C5 0.0180(13) 0.0245(14) 0.0234(14) 0.0084(11) 0.0044(10) 0.0017(10)
C6 0.0181(13) 0.0274(15) 0.0221(13) 0.0079(11) 0.0032(10) 0.0037(11)
C7 0.0207(13) 0.0254(14) 0.0201(13) 0.0044(11) 0.0027(10) 0.0009(11)
C8 0.0199(13) 0.0278(15) 0.0230(14) 0.0055(12) -0.0012(11) 0.0020(11)
C16 0.0323(16) 0.0249(15) 0.0201(13) 0.0027(12) 0.0003(11) 0.0019(13)
N4 0.0367(16) 0.0251(14) 0.0308(15) -0.0063(11) 0.0128(12) -0.0021(12)
C18 0.0229(17) 0.043(2) 0.061(3) -0.029(2) 0.0045(17) -0.0012(15)
C19 0.116(5) 0.024(2) 0.058(3) -0.0019(19) 0.044(3) -0.014(3)
C20 0.0299(18) 0.044(2) 0.040(2) -0.0139(17) 0.0112(15) 0.0049(16)
C9 0.0219(15) 0.0349(19) 0.044(2) 0.0117(16) 0.0058(14) 0.0086(14)
C10 0.0229(16) 0.041(2) 0.053(2) 0.0153(18) 0.0162(16) 0.0075(15)
N2 0.0191(12) 0.0329(15) 0.0366(16) 0.0132(12) 0.0095(11) 0.0045(11)
C21 0.0317(18) 0.0347(19) 0.0349(19) 0.0110(15) 0.0086(15) -0.0008(15)
O1 0.0419(17) 0.0477(19) 0.052(2) 0.0093(15) -0.0017(14) -0.0147(14)
C22 0.0256(16) 0.042(2) 0.0291(17) 0.0037(15) 0.0071(13) -0.0080(14)
O2 0.0263(13) 0.063(2) 0.0436(16) 0.0004(15) 0.0164(12) -0.0044(13)
C23 0.0264(16) 0.038(2) 0.0273(16) 0.0049(14) 0.0063(13) -0.0049(14)
O3 0.0434(16) 0.0407(16) 0.0365(15) 0.0169(12) 0.0019(12) -0.0053(13)
P1 0.0373(5) 0.0257(4) 0.0234(4) -0.0009(3) 0.0015(3) 0.0043(4)
F11 0.0403(16) 0.119(3) 0.092(3) -0.036(2) -0.0020(17) 0.0245(19)
F12 0.135(3) 0.0262(12) 0.0279(13) 0.0001(10) 0.0038(15) 0.0191(16)
F13 0.0783(19) 0.0411(14) 0.0251(11) 0.0059(10) 0.0097(12) 0.0099(13)
F14 0.126(3) 0.0398(15) 0.0201(11) -0.0008(10) 0.0024(14) 0.0114(17)
F15 0.0591(16) 0.0267(12) 0.0522(16) -0.0083(11) 0.0009(12) -0.0023(11)
F16 0.0425(14) 0.075(2) 0.0541(17) -0.0304(15) 0.0080(12) -0.0157(14)
P2 0.0331(4) 0.0177(3) 0.0179(3) -0.0006(3) 0.0078(3) -0.0019(3)
F21 0.0497(14) 0.0406(13) 0.0443(14) -0.0060(11) 0.0273(12) -0.0180(11)
F22 0.0720(16) 0.0294(11) 0.0151(9) 0.0007(8) 0.0065(10) 0.0136(11)
F23 0.0452(13) 0.0251(10) 0.0282(10) 0.0026(8) 0.0045(9) 0.0083(9)
F24 0.0318(10) 0.0338(11) 0.0185(9) -0.0026(8) 0.0051(7) -0.0064(8)
F25 0.0626(16) 0.0237(10) 0.0309(11) -0.0016(9) 0.0099(11) 0.0134(10)
F26 0.0347(11) 0.0401(13) 0.0345(12) -0.0092(10) 0.0021(9) -0.0107(10)
N1S 0.080(9) 0.142(14) 0.092(10) -0.058(10) -0.033(7) 0.057(9)
C11S 0.099(12) 0.053(8) 0.078(10) -0.024(7) 0.002(8) -0.007(7)
C12S 0.27(3) 0.030(7) 0.16(2) 0.020(9) 0.02(2) 0.003(12)

loop_
_atom_type_symbol
_atom_type_description
_atom_type_scat_dispersion_real
_atom_type_scat_dispersion_imag
_atom_type_scat_source
C C 0.0033 0.0016 'International Tables Vol C Tables 4.2.6.8 and 6.1.1.4'
H H 0.0000 0.0000 'International Tables Vol C Tables 4.2.6.8 and 6.1.1.4'
N N 0.0061 0.0033 'International Tables Vol C Tables 4.2.6.8 and 6.1.1.4'
O O 0.0106 0.0060 'International Tables Vol C Tables 4.2.6.8 and 6.1.1.4'
F F 0.0171 0.0103 'International Tables Vol C Tables 4.2.6.8 and 6.1.1.4'
P P 0.1023 0.0942 'International Tables Vol C Tables 4.2.6.8 and 6.1.1.4'
Cl Cl 0.1484 0.1585 'International Tables Vol C Tables 4.2.6.8 and 6.1.1.4'
Re Re -1.0185 7.2310 'International Tables Vol C Tables 4.2.6.8 and 6.1.1.4'

loop_
_geom_angle_atom_site_label_1
_geom_angle_atom_site_label_2
_geom_angle_atom_site_label_3
_geom_angle
_geom_angle_site_symmetry_1
_geom_angle_site_symmetry_3
_geom_angle_publ_flag
C22 Re1 C23 87.27(16) . . ?
C22 Re1 C21 89.81(16) . . ?
C23 Re1 C21 90.87(16) . . ?
C22 Re1 N2 97.58(14) . . ?
C23 Re1 N2 174.58(13) . . ?
C21 Re1 N2 91.57(14) . . ?
C22 Re1 N1 171.37(14) . . ?
C23 Re1 N1 99.76(13) . . ?
C21 Re1 N1 95.04(14) . . ?
N2 Re1 N1 75.20(10) . . ?
C22 Re1 Cl1 92.43(12) . . ?
C23 Re1 Cl1 92.07(12) . . ?
C21 Re1 Cl1 176.38(11) . . ?
N2 Re1 Cl1 85.32(10) . . ?
N1 Re1 Cl1 82.39(9) . . ?
C1 N1 C5 118.6(3) . . ?
C1 N1 Re1 124.8(2) . . ?
C5 N1 Re1 116.2(2) . . ?
N1 C1 C2 122.7(3) . . ?
N1 C1 H1 118.6 . . ?
C2 C1 H1 118.6 . . ?
C1 C2 C3 119.4(3) . . ?
C1 C2 H2 120.3 . . ?
C3 C2 H2 120.3 . . ?
C4 C3 C2 118.0(3) . . ?
C4 C3 C11 119.9(3) . . ?
C2 C3 C11 121.9(3) . . ?
C3 C11 N3 114.7(3) . . ?
C3 C11 H11A 108.6 . . ?
N3 C11 H11A 108.6 . . ?
C3 C11 H11B 108.6 . . ?
N3 C11 H11B 108.6 . . ?
H11A C11 H11B 107.6 . . ?
C15 N3 C13 109.8(3) . . ?
C15 N3 C14 109.1(3) . . ?
C13 N3 C14 109.3(3) . . ?
C15 N3 C11 111.2(3) . . ?
C13 N3 C11 111.2(3) . . ?
C14 N3 C11 106.2(3) . . ?
N3 C13 H13A 109.5 . . ?
N3 C13 H13B 109.5 . . ?
H13A C13 H13B 109.5 . . ?
N3 C13 H13C 109.5 . . ?
H13A C13 H13C 109.5 . . ?
H13B C13 H13C 109.5 . . ?
N3 C14 H14A 109.5 . . ?
N3 C14 H14B 109.5 . . ?
H14A C14 H14B 109.5 . . ?
N3 C14 H14C 109.5 . . ?
H14A C14 H14C 109.5 . . ?
H14B C14 H14C 109.5 . . ?
N3 C15 H15A 109.5 . . ?
N3 C15 H15B 109.5 . . ?
H15A C15 H15B 109.5 . . ?
N3 C15 H15C 109.5 . . ?
H15A C15 H15C 109.5 . . ?
H15B C15 H15C 109.5 . . ?
C3 C4 C5 120.1(3) . . ?
C3 C4 H4 120.0 . . ?
C5 C4 H4 120.0 . . ?
N1 C5 C4 121.2(3) . . ?
N1 C5 C6 115.8(3) . . ?
C4 C5 C6 122.9(3) . . ?
N2 C6 C7 121.3(3) . . ?
N2 C6 C5 115.9(3) . . ?
C7 C6 C5 122.8(3) . . ?
C6 C7 C8 120.0(3) . . ?
C6 C7 H7 120.0 . . ?
C8 C7 H7 120.0 . . ?
C7 C8 C9 117.8(3) . . ?
C7 C8 C16 120.2(3) . . ?
C9 C8 C16 122.0(3) . . ?
C8 C16 N4 114.1(3) . . ?
C8 C16 H16A 108.7 . . ?
N4 C16 H16A 108.7 . . ?
C8 C16 H16B 108.7 . . ?
N4 C16 H16B 108.7 . . ?
H16A C16 H16B 107.6 . . ?
C18 N4 C20 109.5(3) . . ?
C18 N4 C19 109.2(4) . . ?
C20 N4 C19 108.4(3) . . ?
C18 N4 C16 111.9(3) . . ?
C20 N4 C16 110.5(3) . . ?
C19 N4 C16 107.4(3) . . ?
N4 C18 H18A 109.5 . . ?
N4 C18 H18B 109.5 . . ?
H18A C18 H18B 109.5 . . ?
N4 C18 H18C 109.5 . . ?
H18A C18 H18C 109.5 . . ?
H18B C18 H18C 109.5 . . ?
N4 C19 H19A 109.5 . . ?
N4 C19 H19B 109.5 . . ?
H19A C19 H19B 109.5 . . ?
N4 C19 H19C 109.5 . . ?
H19A C19 H19C 109.5 . . ?
H19B C19 H19C 109.5 . . ?
N4 C20 H20A 109.5 . . ?
N4 C20 H20B 109.5 . . ?
H20A C20 H20B 109.5 . . ?
N4 C20 H20C 109.5 . . ?
H20A C20 H20C 109.5 . . ?
H20B C20 H20C 109.5 . . ?
C10 C9 C8 119.0(3) . . ?
C10 C9 H9 120.5 . . ?
C8 C9 H9 120.5 . . ?
N2 C10 C9 123.2(3) . . ?
N2 C10 H10 118.4 . . ?
C9 C10 H10 118.4 . . ?
C10 N2 C6 118.6(3) . . ?
C10 N2 Re1 124.7(2) . . ?
C6 N2 Re1 116.6(2) . . ?
O1 C21 Re1 177.9(4) . . ?
O2 C22 Re1 177.4(4) . . ?
O3 C23 Re1 177.9(4) . . ?
F11 P1 F15 89.33(19) . . ?
F11 P1 F14 90.9(2) . . ?
F15 P1 F14 89.90(15) . . ?
F11 P1 F12 90.3(2) . . ?
F15 P1 F12 179.04(16) . . ?
F14 P1 F12 91.01(14) . . ?
F11 P1 F16 178.0(2) . . ?
F15 P1 F16 89.29(16) . . ?
F14 P1 F16 90.46(18) . . ?
F12 P1 F16 91.02(19) . . ?
F11 P1 F13 90.23(19) . . ?
F15 P1 F13 91.01(15) . . ?
F14 P1 F13 178.53(19) . . ?
F12 P1 F13 88.09(14) . . ?
F16 P1 F13 88.40(16) . . ?
F21 P2 F22 90.82(14) . . ?
F21 P2 F25 90.53(14) . . ?
F22 P2 F25 90.78(12) . . ?
F21 P2 F23 91.25(14) . . ?
F22 P2 F23 89.85(12) . . ?
F25 P2 F23 178.11(13) . . ?
F21 P2 F26 178.83(13) . . ?
F22 P2 F26 90.15(14) . . ?
F25 P2 F26 88.81(14) . . ?
F23 P2 F26 89.40(13) . . ?
F21 P2 F24 89.76(12) . . ?
F22 P2 F24 179.31(14) . . ?
F25 P2 F24 89.60(12) . . ?
F23 P2 F24 89.76(12) . . ?
F26 P2 F24 89.27(11) . . ?
N1S C11S C12S 172(2) . . ?
C11S C12S H12A 109.5 . . ?
C11S C12S H12B 109.5 . . ?
H12A C12S H12B 109.5 . . ?
C11S C12S H12C 109.5 . . ?
H12A C12S H12C 109.5 . . ?
H12B C12S H12C 109.5 . . ?

loop_
_geom_bond_atom_site_label_1
_geom_bond_atom_site_label_2
_geom_bond_distance
_geom_bond_site_symmetry_2
_geom_bond_publ_flag
Cl1 Re1 2.4868(12) . ?
Re1 C22 1.911(4) . ?
Re1 C23 1.923(4) . ?
Re1 C21 1.944(5) . ?
Re1 N2 2.173(3) . ?
Re1 N1 2.178(3) . ?
N1 C1 1.338(4) . ?
N1 C5 1.356(4) . ?
C1 C2 1.383(5) . ?
C1 H1 0.9500 . ?
C2 C3 1.389(5) . ?
C2 H2 0.9500 . ?
C3 C4 1.385(4) . ?
C3 C11 1.509(4) . ?
C11 N3 1.516(4) . ?
C11 H11A 0.9900 . ?
C11 H11B 0.9900 . ?
N3 C15 1.483(5) . ?
N3 C13 1.492(5) . ?
N3 C14 1.496(4) . ?
C13 H13A 0.9800 . ?
C13 H13B 0.9800 . ?
C13 H13C 0.9800 . ?
C14 H14A 0.9800 . ?
C14 H14B 0.9800 . ?
C14 H14C 0.9800 . ?
C15 H15A 0.9800 . ?
C15 H15B 0.9800 . ?
C15 H15C 0.9800 . ?
C4 C5 1.391(4) . ?
C4 H4 0.9500 . ?
C5 C6 1.472(4) . ?
C6 N2 1.352(4) . ?
C6 C7 1.386(4) . ?
C7 C8 1.387(4) . ?
C7 H7 0.9500 . ?
C8 C9 1.398(5) . ?
C8 C16 1.506(5) . ?
C16 N4 1.512(5) . ?
C16 H16A 0.9900 . ?
C16 H16B 0.9900 . ?
N4 C18 1.480(5) . ?
N4 C20 1.498(4) . ?
N4 C19 1.509(5) . ?
C18 H18A 0.9800 . ?
C18 H18B 0.9800 . ?
C18 H18C 0.9800 . ?
C19 H19A 0.9800 . ?
C19 H19B 0.9800 . ?
C19 H19C 0.9800 . ?
C20 H20A 0.9800 . ?
C20 H20B 0.9800 . ?
C20 H20C 0.9800 . ?
C9 C10 1.376(5) . ?
C9 H9 0.9500 . ?
C10 N2 1.333(5) . ?
C10 H10 0.9500 . ?
C21 O1 1.105(5) . ?
C22 O2 1.148(4) . ?
C23 O3 1.153(4) . ?
P1 F11 1.575(3) . ?
P1 F15 1.589(3) . ?
P1 F14 1.591(3) . ?
P1 F12 1.596(3) . ?
P1 F16 1.598(3) . ?
P1 F13 1.605(2) . ?
P2 F21 1.583(2) . ?
P2 F22 1.597(2) . ?
P2 F25 1.603(2) . ?
P2 F23 1.604(2) . ?
P2 F26 1.605(2) . ?
P2 F24 1.613(2) . ?
N1S C11S 1.09(2) . ?
C11S C12S 1.39(3) . ?
C12S H12A 0.9800 . ?
C12S H12B 0.9800 . ?
C12S H12C 0.9800 . ?

loop_
_geom_torsion_atom_site_label_1
_geom_torsion_atom_site_label_2
_geom_torsion_atom_site_label_3
_geom_torsion_atom_site_label_4
_geom_torsion
_geom_torsion_site_symmetry_1
_geom_torsion_site_symmetry_2
_geom_torsion_site_symmetry_3
_geom_torsion_site_symmetry_4
_geom_torsion_publ_flag
C5 N1 C1 C2 0.8(6) . . . . ?
Re1 N1 C1 C2 -170.7(3) . . . . ?
N1 C1 C2 C3 -0.7(6) . . . . ?
C1 C2 C3 C4 0.3(5) . . . . ?
C1 C2 C3 C11 175.4(3) . . . . ?
C4 C3 C11 N3 -97.7(4) . . . . ?
C2 C3 C11 N3 87.3(4) . . . . ?
C3 C11 N3 C15 57.5(4) . . . . ?
C3 C11 N3 C13 -65.1(4) . . . . ?
C3 C11 N3 C14 176.1(3) . . . . ?
C2 C3 C4 C5 -0.1(5) . . . . ?
C11 C3 C4 C5 -175.2(3) . . . . ?
C1 N1 C5 C4 -0.5(5) . . . . ?
Re1 N1 C5 C4 171.8(3) . . . . ?
C1 N1 C5 C6 -179.0(3) . . . . ?
Re1 N1 C5 C6 -6.8(4) . . . . ?
C3 C4 C5 N1 0.1(5) . . . . ?
C3 C4 C5 C6 178.6(3) . . . . ?
N1 C5 C6 N2 5.0(5) . . . . ?
C4 C5 C6 N2 -173.5(3) . . . . ?
N1 C5 C6 C7 -174.6(3) . . . . ?
C4 C5 C6 C7 6.9(5) . . . . ?
N2 C6 C7 C8 0.9(5) . . . . ?
C5 C6 C7 C8 -179.5(3) . . . . ?
C6 C7 C8 C9 0.4(5) . . . . ?
C6 C7 C8 C16 178.2(3) . . . . ?
C7 C8 C16 N4 91.6(4) . . . . ?
C9 C8 C16 N4 -90.7(4) . . . . ?
C8 C16 N4 C18 -55.4(4) . . . . ?
C8 C16 N4 C20 66.9(4) . . . . ?
C8 C16 N4 C19 -175.1(3) . . . . ?
C7 C8 C9 C10 -1.4(6) . . . . ?
C16 C8 C9 C10 -179.1(4) . . . . ?
C8 C9 C10 N2 1.2(7) . . . . ?
C9 C10 N2 C6 0.0(7) . . . . ?
C9 C10 N2 Re1 -179.9(3) . . . . ?
C7 C6 N2 C10 -1.1(6) . . . . ?
C5 C6 N2 C10 179.3(4) . . . . ?
C7 C6 N2 Re1 178.9(3) . . . . ?
C5 C6 N2 Re1 -0.8(4) . . . . ?
